data_4518067
loop_
_publ_author_name
'Cole, Bren E.'
'Cheisson, Thibault'
'Nelson, Joshua J. M.'
'Higgins, Robert F.'
'Gau, Michael R.'
'Carroll, Patrick J.'
'Schelter, Eric J.'

_publ_section_title
;
 Understanding Molecular Factors That Determine Performance in the Rare
 Earth (TriNOx) Separations System
;
_journal_name_full 'ACS Sustainable Chemistry &amp; Engineering'
_journal_paper_doi 10.1021/acssuschemeng.0c03974
_journal_year 2020
_chemical_formula_moiety 'C90 H138 N8 Nd2 O6, C H2 Cl2'
_chemical_formula_sum 'C91 H140 Cl2 N8 Nd2 O6'
_chemical_formula_weight 1801.48
_space_group_crystal_system triclinic
_space_group_IT_number 2
_space_group_name_Hall '-P 1'
_space_group_name_H-M_alt 'P -1'
_atom_sites_solution_hydrogens geom
_atom_sites_solution_primary dual
_audit_creation_date 2017-05-31
_audit_creation_method
;
Olex2 1.2
(compiled 2016.09.09 svn.r3337 for OlexSys, GUI svn.r5227)
;
_cell_angle_alpha 81.311(3)
_cell_angle_beta 86.361(3)
_cell_angle_gamma 61.117(3)
_cell_formula_units_Z 2
_cell_length_a 15.1068(14)
_cell_length_b 15.5306(14)
_cell_length_c 23.406(2)
_cell_measurement_reflns_used 9548
_cell_measurement_temperature 100
_cell_measurement_theta_max 27.52
_cell_measurement_theta_min 3.02
_cell_volume 4752.9(8)
_computing_data_collection 'Bruker APEX2 v2014.11-0'
_computing_data_reduction 'Bruker SAINT v8.34A'
_computing_publication_material 'Olex2 (Dolomanov et al., 2009)'
_computing_structure_refinement 'XL (Sheldrick, 2008)'
_computing_structure_solution 'XT (Sheldrick, 2015)'
_diffrn_ambient_temperature 100
_diffrn_measured_fraction_theta_full 0.998
_diffrn_measured_fraction_theta_max 0.992
_diffrn_measurement_device 'CMOS area detector'
_diffrn_measurement_device_type MyD8Quest
_diffrn_measurement_method '\w and \f scans'
_diffrn_radiation_monochromator graphite
_diffrn_radiation_type MoK\a
_diffrn_radiation_wavelength 0.71073
_diffrn_reflns_av_R_equivalents 0.0957
_diffrn_reflns_av_unetI/netI 0.0608
_diffrn_reflns_Laue_measured_fraction_full 0.998
_diffrn_reflns_Laue_measured_fraction_max 0.992
_diffrn_reflns_limit_h_max 19
_diffrn_reflns_limit_h_min -19
_diffrn_reflns_limit_k_max 20
_diffrn_reflns_limit_k_min -20
_diffrn_reflns_limit_l_max 30
_diffrn_reflns_limit_l_min -30
_diffrn_reflns_number 171526
_diffrn_reflns_point_group_measured_fraction_full 0.998
_diffrn_reflns_point_group_measured_fraction_max 0.992
_diffrn_reflns_theta_full 25.242
_diffrn_reflns_theta_max 27.587
_diffrn_reflns_theta_min 2.896
_diffrn_source 'sealed tube'
_exptl_absorpt_coefficient_mu 1.188
_exptl_absorpt_correction_T_max 0.7456
_exptl_absorpt_correction_T_min 0.7039
_exptl_absorpt_correction_type multi-scan
_exptl_absorpt_process_details 'SADABS v2014/4'
_exptl_crystal_colour 'light blue'
_exptl_crystal_density_diffrn 1.259
_exptl_crystal_description prism
_exptl_crystal_F_000 1888
_exptl_crystal_size_max 0.12
_exptl_crystal_size_mid 0.08
_exptl_crystal_size_min 0.08
_refine_diff_density_max 1.586
_refine_diff_density_min -1.806
_refine_diff_density_rms 0.136
_refine_ls_extinction_method none
_refine_ls_goodness_of_fit_ref 1.036
_refine_ls_hydrogen_treatment constr
_refine_ls_matrix_type full
_refine_ls_number_parameters 1049
_refine_ls_number_reflns 21864
_refine_ls_number_restraints 57
_refine_ls_restrained_S_all 1.039
_refine_ls_R_factor_all 0.0799
_refine_ls_R_factor_gt 0.0520
_refine_ls_shift/su_max 0.001
_refine_ls_shift/su_mean 0.000
_refine_ls_structure_factor_coef Fsqd
_refine_ls_weighting_details 'w=1/[\s^2^(Fo^2^)+(0.0137P)^2^+28.4018P] where P=(Fo^2^+2Fc^2^)/3'
_refine_ls_weighting_scheme calc
_refine_ls_wR_factor_gt 0.0922
_refine_ls_wR_factor_ref 0.1013
_reflns_number_gt 16555
_reflns_number_total 21864
_reflns_threshold_expression 'I > 2\s(I)'
_cod_data_source_file sc0c03974_si_002.cif
_cod_data_source_block 40130
_cod_original_cell_volume 4752.9(7)
_cod_database_code 4518067

loop_
_space_group_symop_operation_xyz
'x, y, z'
'-x, -y, -z'

loop_
_atom_site_label
_atom_site_type_symbol
_atom_site_fract_x
_atom_site_fract_y
_atom_site_fract_z
_atom_site_U_iso_or_equiv
_atom_site_adp_type
_atom_site_occupancy
_atom_site_site_symmetry_order
_atom_site_calc_flag
_atom_site_refinement_flags_posn
_atom_site_refinement_flags_adp
_atom_site_refinement_flags_occupancy
_atom_site_disorder_assembly
_atom_site_disorder_group
Nd1 Nd 0.82652(2) 0.39574(2) 0.30253(2) 0.00931(6) Uani 1 1 d . . . . .
Nd2 Nd 0.68358(2) 0.62322(2) 0.17615(2) 0.00829(6) Uani 1 1 d . . . . .
O1 O 0.9904(2) 0.3354(2) 0.28037(12) 0.0126(6) Uani 1 1 d . . . . .
O2 O 0.7629(2) 0.3008(2) 0.27949(12) 0.0139(6) Uani 1 1 d . . . . .
O3 O 0.7251(2) 0.5681(2) 0.28210(12) 0.0109(6) Uani 1 1 d . . . . .
O4 O 0.8097(2) 0.4565(2) 0.19677(12) 0.0103(6) Uani 1 1 d . . . . .
O5 O 0.5239(2) 0.6662(2) 0.20393(12) 0.0116(6) Uani 1 1 d . . . . .
O6 O 0.7227(2) 0.7382(2) 0.19435(12) 0.0117(6) Uani 1 1 d . . . . .
N1 N 1.0135(3) 0.2766(2) 0.33658(14) 0.0112(7) Uani 1 1 d . . . . .
N2 N 0.7276(3) 0.2991(2) 0.33823(15) 0.0125(7) Uani 1 1 d . . . . .
N3 N 0.7538(3) 0.5667(2) 0.34043(14) 0.0104(7) Uani 1 1 d . . . . .
N4 N 0.8363(3) 0.3524(3) 0.42994(15) 0.0127(7) Uani 1 1 d . . . . .
N5 N 0.8380(3) 0.4729(2) 0.13736(14) 0.0098(7) Uani 1 1 d . . . . .
N6 N 0.5076(3) 0.6487(2) 0.14766(14) 0.0108(7) Uani 1 1 d . . . . .
N7 N 0.6790(3) 0.7915(2) 0.13866(14) 0.0112(7) Uani 1 1 d . . . . .
N8 N 0.6630(3) 0.6609(2) 0.04877(15) 0.0121(7) Uani 1 1 d . . . . .
C1 C 0.9415(3) 0.2913(3) 0.45406(18) 0.0153(9) Uani 1 1 d . . . . .
H1a H 0.9681 0.2238 0.4458 0.018 Uiso 1 1 calc R . . . .
H1b H 0.9390 0.2893 0.4957 0.018 Uiso 1 1 calc R . . . .
C2 C 1.0125(3) 0.3299(3) 0.43019(18) 0.0144(9) Uani 1 1 d . . . . .
C3 C 1.0460(3) 0.3751(3) 0.46438(19) 0.0187(9) Uani 1 1 d . . . . .
H3 H 1.0275 0.3773 0.5030 0.022 Uiso 1 1 calc R . . . .
C4 C 1.1063(3) 0.4166(3) 0.4419(2) 0.0216(10) Uani 1 1 d . . . . .
H4 H 1.1278 0.4456 0.4659 0.026 Uiso 1 1 calc R . . . .
C5 C 1.1353(3) 0.4161(3) 0.3845(2) 0.0190(10) Uani 1 1 d D . . . .
C6 C 1.1040(3) 0.3689(3) 0.35045(19) 0.0149(9) Uani 1 1 d . . . . .
H6 H 1.1224 0.3672 0.3118 0.018 Uiso 1 1 calc R . . . .
C7 C 1.0457(3) 0.3241(3) 0.37300(18) 0.0116(8) Uani 1 1 d . . . . .
C8 C 1.0921(3) 0.1714(3) 0.32875(19) 0.0176(9) Uani 1 1 d . . . . .
C9 C 1.1882(3) 0.1664(4) 0.3009(2) 0.0254(11) Uani 1 1 d . . . . .
H9a H 1.1708 0.2145 0.2668 0.038 Uiso 1 1 calc GR . . . .
H9b H 1.2308 0.1012 0.2907 0.038 Uiso 1 1 calc GR . . . .
H9c H 1.2235 0.1803 0.3278 0.038 Uiso 1 1 calc GR . . . .
C10 C 1.0443(4) 0.1340(3) 0.2899(2) 0.0218(10) Uani 1 1 d . . . . .
H10a H 0.9797 0.1447 0.3051 0.033 Uiso 1 1 calc GR . . . .
H10b H 1.0876 0.0644 0.2888 0.033 Uiso 1 1 calc GR . . . .
H10c H 1.0355 0.1695 0.2516 0.033 Uiso 1 1 calc GR . . . .
C11 C 1.1171(4) 0.1056(3) 0.3875(2) 0.0311(13) Uani 1 1 d . . . . .
H11a H 1.1366 0.1346 0.4144 0.047 Uiso 1 1 calc GR . . . .
H11b H 1.1718 0.0408 0.3833 0.047 Uiso 1 1 calc GR . . . .
H11c H 1.0587 0.1003 0.4017 0.047 Uiso 1 1 calc GR . . . .
C12 C 1.1979(4) 0.4660(4) 0.3589(2) 0.0319(12) Uani 1 1 d D . . . .
C13 C 1.1340(5) 0.5777(4) 0.3697(3) 0.0277(16) Uani 0.759(8) 1 d D U P A 1
H13a H 1.0710 0.6083 0.3488 0.041 Uiso 0.759(8) 1 calc GR . P A 1
H13b H 1.1711 0.6126 0.3565 0.041 Uiso 0.759(8) 1 calc GR . P A 1
H13c H 1.1211 0.5804 0.4102 0.041 Uiso 0.759(8) 1 calc GR . P A 1
C14 C 1.2206(7) 0.4588(7) 0.2985(3) 0.049(3) Uani 0.759(8) 1 d D U P A 1
H14a H 1.2602 0.3903 0.2933 0.074 Uiso 0.759(8) 1 calc GR . P A 1
H14b H 1.2580 0.4934 0.2853 0.074 Uiso 0.759(8) 1 calc GR . P A 1
H14c H 1.1587 0.4881 0.2767 0.074 Uiso 0.759(8) 1 calc GR . P A 1
C15 C 1.2947(5) 0.4210(5) 0.3969(3) 0.0367(19) Uani 0.759(8) 1 d D U P A 1
H15a H 1.2760 0.4261 0.4368 0.055 Uiso 0.759(8) 1 calc GR . P A 1
H15b H 1.3315 0.4567 0.3853 0.055 Uiso 0.759(8) 1 calc GR . P A 1
H15c H 1.3364 0.3524 0.3922 0.055 Uiso 0.759(8) 1 calc GR . P A 1
C13' C 1.1483(13) 0.5382(12) 0.3008(6) 0.024(5) Uani 0.241(8) 1 d D U P A 2
H13a' H 1.1350 0.5033 0.2749 0.036 Uiso 0.241(8) 1 calc GR . P A 2
H13b' H 1.1939 0.5607 0.2829 0.036 Uiso 0.241(8) 1 calc GR . P A 2
H13c' H 1.0861 0.5943 0.3094 0.036 Uiso 0.241(8) 1 calc GR . P A 2
C14' C 1.2957(11) 0.3777(12) 0.3279(9) 0.039(6) Uani 0.241(8) 1 d D U P A 2
H14a' H 1.3355 0.3237 0.3571 0.058 Uiso 0.241(8) 1 calc GR . P A 2
H14b' H 1.3366 0.4046 0.3085 0.058 Uiso 0.241(8) 1 calc GR . P A 2
H14c' H 1.2710 0.3540 0.3005 0.058 Uiso 0.241(8) 1 calc GR . P A 2
C15' C 1.2403(13) 0.5052(14) 0.3926(7) 0.030(5) Uani 0.241(8) 1 d D U P A 2
H15a' H 1.1873 0.5629 0.4070 0.045 Uiso 0.241(8) 1 calc GR . P A 2
H15b' H 1.2850 0.5233 0.3693 0.045 Uiso 0.241(8) 1 calc GR . P A 2
H15c' H 1.2775 0.4562 0.4246 0.045 Uiso 0.241(8) 1 calc GR . P A 2
C16 C 0.7797(3) 0.2986(3) 0.45277(18) 0.0139(9) Uani 1 1 d . . . . .
H16a H 0.7083 0.3419 0.4443 0.017 Uiso 1 1 calc R . . . .
H16b H 0.7880 0.2835 0.4945 0.017 Uiso 1 1 calc R . . . .
C17 C 0.8133(3) 0.2032(3) 0.42809(19) 0.0153(9) Uani 1 1 d . . . . .
C18 C 0.8663(3) 0.1107(3) 0.46185(19) 0.0180(9) Uani 1 1 d . . . . .
H18 H 0.8808 0.1083 0.5003 0.022 Uiso 1 1 calc R . . . .
C19 C 0.8977(4) 0.0230(3) 0.4398(2) 0.0218(10) Uani 1 1 d . . . . .
H19 H 0.9316 -0.0370 0.4638 0.026 Uiso 1 1 calc R . . . .
C20 C 0.8794(3) 0.0226(3) 0.3818(2) 0.0186(9) Uani 1 1 d . . . . .
C21 C 0.8252(3) 0.1150(3) 0.3480(2) 0.0164(9) Uani 1 1 d . . . . .
H21 H 0.8125 0.1174 0.3093 0.020 Uiso 1 1 calc R . . . .
C22 C 0.7898(3) 0.2036(3) 0.37105(19) 0.0136(9) Uani 1 1 d . . . . .
C23 C 0.6162(3) 0.3253(3) 0.33786(19) 0.0156(9) Uani 1 1 d . . . . .
C24 C 0.5946(3) 0.2800(3) 0.2904(2) 0.0210(10) Uani 1 1 d . . . . .
H24a H 0.6176 0.2993 0.2540 0.031 Uiso 1 1 calc GR . . . .
H24b H 0.5232 0.3033 0.2881 0.031 Uiso 1 1 calc GR . . . .
H24c H 0.6295 0.2089 0.2993 0.031 Uiso 1 1 calc GR . . . .
C25 C 0.5562(3) 0.4382(3) 0.32830(19) 0.0186(9) Uani 1 1 d . . . . .
H25a H 0.5627 0.4637 0.3618 0.028 Uiso 1 1 calc GR . . . .
H25b H 0.4863 0.4586 0.3219 0.028 Uiso 1 1 calc GR . . . .
H25c H 0.5819 0.4634 0.2952 0.028 Uiso 1 1 calc GR . . . .
C26 C 0.5843(4) 0.2865(4) 0.3957(2) 0.0234(10) Uani 1 1 d . . . . .
H26a H 0.6220 0.2153 0.4023 0.035 Uiso 1 1 calc GR . . . .
H26b H 0.5134 0.3070 0.3943 0.035 Uiso 1 1 calc GR . . . .
H26c H 0.5975 0.3130 0.4267 0.035 Uiso 1 1 calc GR . . . .
C27 C 0.9164(4) -0.0728(3) 0.3546(2) 0.0269(11) Uani 1 1 d . . . . .
C28 C 0.9940(5) -0.0783(5) 0.3062(3) 0.0510(17) Uani 1 1 d . . . . .
H28a H 0.9635 -0.0200 0.2780 0.076 Uiso 1 1 calc GR . . . .
H28b H 1.0140 -0.1362 0.2879 0.076 Uiso 1 1 calc GR . . . .
H28c H 1.0524 -0.0820 0.3229 0.076 Uiso 1 1 calc GR . . . .
C29 C 0.8277(6) -0.0684(5) 0.3220(3) 0.0560(19) Uani 1 1 d . . . . .
H29a H 0.7746 -0.0620 0.3487 0.084 Uiso 1 1 calc GR . . . .
H29b H 0.8512 -0.1282 0.3050 0.084 Uiso 1 1 calc GR . . . .
H29c H 0.8025 -0.0122 0.2922 0.084 Uiso 1 1 calc GR . . . .
C30 C 0.9579(7) -0.1638(5) 0.3968(3) 0.074(3) Uani 1 1 d . . . . .
H30a H 1.0148 -0.1697 0.4166 0.110 Uiso 1 1 calc GR . . . .
H30b H 0.9792 -0.2204 0.3771 0.110 Uiso 1 1 calc GR . . . .
H30c H 0.9069 -0.1605 0.4243 0.110 Uiso 1 1 calc GR . . . .
C31 C 0.7900(3) 0.4475(3) 0.45528(18) 0.0141(9) Uani 1 1 d . . . . .
H31a H 0.8346 0.4764 0.4482 0.017 Uiso 1 1 calc R . . . .
H31b H 0.7859 0.4323 0.4968 0.017 Uiso 1 1 calc R . . . .
C32 C 0.6856(3) 0.5243(3) 0.43224(17) 0.0108(8) Uani 1 1 d . . . . .
C33 C 0.6013(3) 0.5427(3) 0.46714(18) 0.0159(9) Uani 1 1 d . . . . .
H33 H 0.6105 0.5065 0.5038 0.019 Uiso 1 1 calc R . . . .
C34 C 0.5043(3) 0.6134(3) 0.44856(19) 0.0166(9) Uani 1 1 d . . . . .
H34 H 0.4502 0.6239 0.4731 0.020 Uiso 1 1 calc R . . . .
C35 C 0.4863(3) 0.6691(3) 0.39371(18) 0.0144(9) Uani 1 1 d . . . . .
C36 C 0.5697(3) 0.6505(3) 0.35832(17) 0.0115(8) Uani 1 1 d . . . . .
H36 H 0.5597 0.6845 0.3210 0.014 Uiso 1 1 calc R . . . .
C37 C 0.6681(3) 0.5818(3) 0.37766(17) 0.0118(8) Uani 1 1 d . . . . .
C38 C 0.7888(3) 0.6436(3) 0.34141(18) 0.0134(8) Uani 1 1 d . . . . .
C39 C 0.7035(3) 0.7498(3) 0.32593(18) 0.0165(9) Uani 1 1 d . . . . .
H39a H 0.6717 0.7551 0.2904 0.025 Uiso 1 1 calc GR . . . .
H39b H 0.7308 0.7949 0.3214 0.025 Uiso 1 1 calc GR . . . .
H39c H 0.6545 0.7661 0.3562 0.025 Uiso 1 1 calc GR . . . .
C40 C 0.8752(3) 0.6203(3) 0.29855(18) 0.0159(9) Uani 1 1 d . . . . .
H40a H 0.9246 0.5514 0.3065 0.024 Uiso 1 1 calc GR . . . .
H40b H 0.9062 0.6606 0.3022 0.024 Uiso 1 1 calc GR . . . .
H40c H 0.8493 0.6342 0.2599 0.024 Uiso 1 1 calc GR . . . .
C41 C 0.8295(4) 0.6332(4) 0.40175(19) 0.0210(10) Uani 1 1 d . . . . .
H41a H 0.7782 0.6399 0.4299 0.032 Uiso 1 1 calc GR . . . .
H41b H 0.8479 0.6840 0.4029 0.032 Uiso 1 1 calc GR . . . .
H41c H 0.8878 0.5691 0.4103 0.032 Uiso 1 1 calc GR . . . .
C42 C 0.3784(3) 0.7464(3) 0.3743(2) 0.0201(10) Uani 1 1 d . . . . .
C43 C 0.3758(4) 0.8062(4) 0.3158(2) 0.0287(12) Uani 1 1 d . . . . .
H43a H 0.4135 0.8406 0.3183 0.043 Uiso 1 1 calc GR . . . .
H43b H 0.3070 0.8535 0.3052 0.043 Uiso 1 1 calc GR . . . .
H43c H 0.4052 0.7622 0.2871 0.043 Uiso 1 1 calc GR . . . .
C44 C 0.3305(4) 0.8183(4) 0.4194(2) 0.0299(12) Uani 1 1 d . . . . .
H44a H 0.3319 0.7816 0.4565 0.045 Uiso 1 1 calc GR . . . .
H44b H 0.2618 0.8652 0.4084 0.045 Uiso 1 1 calc GR . . . .
H44c H 0.3681 0.8531 0.4215 0.045 Uiso 1 1 calc GR . . . .
C45 C 0.3162(4) 0.6926(4) 0.3700(2) 0.0298(12) Uani 1 1 d . . . . .
H45a H 0.3465 0.6469 0.3423 0.045 Uiso 1 1 calc GR . . . .
H45b H 0.2483 0.7406 0.3579 0.045 Uiso 1 1 calc GR . . . .
H45c H 0.3151 0.6571 0.4071 0.045 Uiso 1 1 calc GR . . . .
C46 C 0.7460(3) 0.5751(3) 0.02376(17) 0.0119(8) Uani 1 1 d . . . . .
H46a H 0.8093 0.5747 0.0294 0.014 Uiso 1 1 calc R . . . .
H46b H 0.7343 0.5847 -0.0175 0.014 Uiso 1 1 calc R . . . .
C47 C 0.7569(3) 0.4753(3) 0.04900(17) 0.0114(8) Uani 1 1 d . . . . .
C48 C 0.7201(3) 0.4286(3) 0.01785(18) 0.0144(9) Uani 1 1 d . . . . .
H48 H 0.6902 0.4598 -0.0182 0.017 Uiso 1 1 calc R . . . .
C49 C 0.7271(3) 0.3375(3) 0.03916(18) 0.0153(9) Uani 1 1 d . . . . .
H49 H 0.7018 0.3090 0.0172 0.018 Uiso 1 1 calc R . . . .
C50 C 0.7713(3) 0.2876(3) 0.09292(18) 0.0124(8) Uani 1 1 d . . . . .
C51 C 0.8079(3) 0.3334(3) 0.12415(17) 0.0113(8) Uani 1 1 d . . . . .
H51 H 0.8366 0.3022 0.1605 0.014 Uiso 1 1 calc R . . . .
C52 C 0.8031(3) 0.4248(3) 0.10282(17) 0.0086(8) Uani 1 1 d . . . . .
C53 C 0.9516(3) 0.4385(3) 0.13384(17) 0.0115(8) Uani 1 1 d . . . . .
C54 C 1.0149(3) 0.3257(3) 0.14868(18) 0.0136(9) Uani 1 1 d . . . . .
H54a H 0.9949 0.3045 0.1856 0.020 Uiso 1 1 calc GR . . . .
H54b H 1.0851 0.3077 0.1501 0.020 Uiso 1 1 calc GR . . . .
H54c H 1.0042 0.2940 0.1196 0.020 Uiso 1 1 calc GR . . . .
C55 C 0.9752(3) 0.4913(3) 0.17541(19) 0.0142(9) Uani 1 1 d . . . . .
H55a H 0.9318 0.5616 0.1669 0.021 Uiso 1 1 calc GR . . . .
H55b H 1.0444 0.4769 0.1712 0.021 Uiso 1 1 calc GR . . . .
H55c H 0.9643 0.4687 0.2144 0.021 Uiso 1 1 calc GR . . . .
C56 C 0.9779(3) 0.4691(3) 0.07271(19) 0.0170(9) Uani 1 1 d . . . . .
H56a H 0.9560 0.4427 0.0454 0.026 Uiso 1 1 calc GR . . . .
H56b H 1.0497 0.4435 0.0700 0.026 Uiso 1 1 calc GR . . . .
H56c H 0.9446 0.5402 0.0643 0.026 Uiso 1 1 calc GR . . . .
C57 C 0.7733(3) 0.1889(3) 0.11673(19) 0.0150(9) Uani 1 1 d . . . . .
C58 C 0.6635(3) 0.2083(3) 0.1258(2) 0.0214(10) Uani 1 1 d . . . . .
H58a H 0.6316 0.2536 0.1536 0.032 Uiso 1 1 calc GR . . . .
H58b H 0.6636 0.1468 0.1397 0.032 Uiso 1 1 calc GR . . . .
H58c H 0.6270 0.2366 0.0898 0.032 Uiso 1 1 calc GR . . . .
C59 C 0.8307(4) 0.1420(3) 0.17446(19) 0.0206(10) Uani 1 1 d . . . . .
H59a H 0.8996 0.1281 0.1692 0.031 Uiso 1 1 calc GR . . . .
H59b H 0.8289 0.0813 0.1879 0.031 Uiso 1 1 calc GR . . . .
H59c H 0.7995 0.1872 0.2024 0.031 Uiso 1 1 calc GR . . . .
C60 C 0.8238(3) 0.1144(3) 0.07294(19) 0.0176(9) Uani 1 1 d . . . . .
H60a H 0.7873 0.1418 0.0369 0.026 Uiso 1 1 calc GR . . . .
H60b H 0.8233 0.0535 0.0877 0.026 Uiso 1 1 calc GR . . . .
H60c H 0.8924 0.1015 0.0670 0.026 Uiso 1 1 calc GR . . . .
C61 C 0.6683(3) 0.7521(3) 0.02250(18) 0.0133(8) Uani 1 1 d . . . . .
H61a H 0.6065 0.8100 0.0311 0.016 Uiso 1 1 calc R . . . .
H61b H 0.6723 0.7539 -0.0192 0.016 Uiso 1 1 calc R . . . .
C62 C 0.7576(3) 0.7577(3) 0.04388(18) 0.0114(8) Uani 1 1 d . . . . .
C63 C 0.8406(3) 0.7411(3) 0.00778(19) 0.0175(9) Uani 1 1 d . . . . .
H63 H 0.8382 0.7304 -0.0300 0.021 Uiso 1 1 calc R . . . .
C64 C 0.9258(3) 0.7400(3) 0.02700(19) 0.0174(9) Uani 1 1 d . . . . .
H64 H 0.9795 0.7287 0.0020 0.021 Uiso 1 1 calc R . . . .
C65 C 0.9323(3) 0.7559(3) 0.08367(19) 0.0162(9) Uani 1 1 d . . . . .
C66 C 0.8494(3) 0.7737(3) 0.11904(19) 0.0144(9) Uani 1 1 d . . . . .
H66 H 0.8519 0.7840 0.1569 0.017 Uiso 1 1 calc R . . . .
C67 C 0.7629(3) 0.7767(3) 0.09951(18) 0.0120(8) Uani 1 1 d . . . . .
C68 C 0.6071(3) 0.8988(3) 0.14681(18) 0.0138(9) Uani 1 1 d . . . . .
C69 C 0.6622(4) 0.9466(3) 0.1709(2) 0.0227(10) Uani 1 1 d . . . . .
H69a H 0.6992 0.9056 0.2052 0.034 Uiso 1 1 calc GR . . . .
H69b H 0.6138 1.0111 0.1800 0.034 Uiso 1 1 calc GR . . . .
H69c H 0.7082 0.9529 0.1425 0.034 Uiso 1 1 calc GR . . . .
C70 C 0.5265(3) 0.8990(3) 0.18913(19) 0.0176(9) Uani 1 1 d . . . . .
H70a H 0.4980 0.8614 0.1767 0.026 Uiso 1 1 calc GR . . . .
H70b H 0.4743 0.9660 0.1906 0.026 Uiso 1 1 calc GR . . . .
H70c H 0.5564 0.8696 0.2269 0.026 Uiso 1 1 calc GR . . . .
C71 C 0.5569(4) 0.9577(3) 0.0884(2) 0.0244(11) Uani 1 1 d . . . . .
H71a H 0.6082 0.9509 0.0603 0.037 Uiso 1 1 calc GR . . . .
H71b H 0.5155 1.0265 0.0926 0.037 Uiso 1 1 calc GR . . . .
H71c H 0.5157 0.9324 0.0759 0.037 Uiso 1 1 calc GR . . . .
C72 C 1.0293(4) 0.7492(3) 0.1055(2) 0.0214(10) Uani 1 1 d . . . . .
C73 C 1.1148(4) 0.6416(4) 0.1083(3) 0.0327(13) Uani 1 1 d . . . . .
H73a H 1.0988 0.5995 0.1364 0.049 Uiso 1 1 calc GR . . . .
H73b H 1.1769 0.6379 0.1192 0.049 Uiso 1 1 calc GR . . . .
H73c H 1.1222 0.6201 0.0711 0.049 Uiso 1 1 calc GR . . . .
C74 C 1.0171(4) 0.7803(5) 0.1659(2) 0.0363(14) Uani 1 1 d . . . . .
H74a H 0.9632 0.8472 0.1651 0.054 Uiso 1 1 calc GR . . . .
H74b H 1.0789 0.7763 0.1774 0.054 Uiso 1 1 calc GR . . . .
H74c H 1.0014 0.7367 0.1929 0.054 Uiso 1 1 calc GR . . . .
C75 C 1.0601(4) 0.8164(4) 0.0638(2) 0.0296(12) Uani 1 1 d . . . . .
H75a H 1.0719 0.7955 0.0262 0.044 Uiso 1 1 calc GR . . . .
H75b H 1.1207 0.8118 0.0778 0.044 Uiso 1 1 calc GR . . . .
H75c H 1.0068 0.8839 0.0612 0.044 Uiso 1 1 calc GR . . . .
C76 C 0.5652(3) 0.6724(3) 0.02980(17) 0.0113(8) Uani 1 1 d . . . . .
H76a H 0.5649 0.6097 0.0407 0.014 Uiso 1 1 calc R . . . .
H76b H 0.5606 0.6869 -0.0120 0.014 Uiso 1 1 calc R . . . .
C77 C 0.4734(3) 0.7525(3) 0.05471(18) 0.0131(8) Uani 1 1 d . . . . .
C78 C 0.4110(3) 0.8417(3) 0.01987(19) 0.0175(9) Uani 1 1 d . . . . .
H78 H 0.4276 0.8510 -0.0187 0.021 Uiso 1 1 calc R . . . .
C79 C 0.3250(3) 0.9168(3) 0.0415(2) 0.0186(10) Uani 1 1 d . . . . .
H79 H 0.2850 0.9749 0.0173 0.022 Uiso 1 1 calc R . . . .
C80 C 0.2981(3) 0.9058(3) 0.09961(19) 0.0158(9) Uani 1 1 d . . . . .
C81 C 0.3606(3) 0.8182(3) 0.13424(19) 0.0137(8) Uani 1 1 d . . . . .
H81 H 0.3456 0.8100 0.1732 0.016 Uiso 1 1 calc R . . . .
C82 C 0.4456(3) 0.7420(3) 0.11208(17) 0.0107(8) Uani 1 1 d . . . . .
C83 C 0.4633(3) 0.5779(3) 0.15510(17) 0.0126(8) Uani 1 1 d . . . . .
C84 C 0.3855(3) 0.6015(3) 0.20364(19) 0.0171(9) Uani 1 1 d . . . . .
H84a H 0.4154 0.6024 0.2384 0.026 Uiso 1 1 calc GR . . . .
H84b H 0.3645 0.5516 0.2102 0.026 Uiso 1 1 calc GR . . . .
H84c H 0.3280 0.6652 0.1927 0.026 Uiso 1 1 calc GR . . . .
C85 C 0.5525(3) 0.4737(3) 0.16770(19) 0.0165(9) Uani 1 1 d . . . . .
H85a H 0.5942 0.4579 0.1341 0.025 Uiso 1 1 calc GR . . . .
H85b H 0.5279 0.4268 0.1775 0.025 Uiso 1 1 calc GR . . . .
H85c H 0.5915 0.4708 0.1994 0.025 Uiso 1 1 calc GR . . . .
C86 C 0.4104(3) 0.5844(3) 0.09955(19) 0.0194(10) Uani 1 1 d . . . . .
H86a H 0.3541 0.6499 0.0908 0.029 Uiso 1 1 calc GR . . . .
H86b H 0.3866 0.5366 0.1049 0.029 Uiso 1 1 calc GR . . . .
H86c H 0.4573 0.5709 0.0682 0.029 Uiso 1 1 calc GR . . . .
C87 C 0.2051(3) 0.9897(3) 0.1243(2) 0.0220(10) Uani 1 1 d . . . . .
C88 C 0.2365(4) 1.0621(4) 0.1418(3) 0.0490(18) Uani 1 1 d . . . . .
H88a H 0.2874 1.0285 0.1716 0.073 Uiso 1 1 calc GR . . . .
H88b H 0.1787 1.1166 0.1559 0.073 Uiso 1 1 calc GR . . . .
H88c H 0.2631 1.0866 0.1089 0.073 Uiso 1 1 calc GR . . . .
C89 C 0.1633(4) 0.9496(4) 0.1768(2) 0.0345(13) Uani 1 1 d . . . . .
H89a H 0.1503 0.8990 0.1666 0.052 Uiso 1 1 calc GR . . . .
H89b H 0.1015 1.0027 0.1887 0.052 Uiso 1 1 calc GR . . . .
H89c H 0.2118 0.9219 0.2079 0.052 Uiso 1 1 calc GR . . . .
C90 C 0.1187(3) 1.0456(4) 0.0794(2) 0.0260(11) Uani 1 1 d . . . . .
H90a H 0.1407 1.0751 0.0465 0.039 Uiso 1 1 calc GR . . . .
H90b H 0.0614 1.0966 0.0962 0.039 Uiso 1 1 calc GR . . . .
H90c H 0.1001 1.0000 0.0674 0.039 Uiso 1 1 calc GR . . . .
Cl1 Cl 0.3057(2) 0.39932(16) 0.15424(10) 0.0937(8) Uani 1 1 d . . . . .
Cl2 Cl 0.3564(2) 0.19530(17) 0.16536(14) 0.1119(10) Uani 1 1 d . . . . .
C91 C 0.3977(8) 0.2729(8) 0.1787(5) 0.110(4) Uani 1 1 d . . . . .
H91a H 0.4611 0.2570 0.1591 0.133 Uiso 1 1 calc R . . . .
H91b H 0.4096 0.2649 0.2199 0.133 Uiso 1 1 calc R . . . .

loop_
_atom_site_aniso_label
_atom_site_aniso_U_11
_atom_site_aniso_U_22
_atom_site_aniso_U_33
_atom_site_aniso_U_23
_atom_site_aniso_U_13
_atom_site_aniso_U_12
Nd1 0.01047(11) 0.00824(11) 0.00872(11) -0.00094(8) -0.00166(8) -0.00395(9)
Nd2 0.00874(11) 0.00745(11) 0.00803(11) -0.00098(8) 0.00036(8) -0.00343(9)
O1 0.0142(15) 0.0130(14) 0.0077(14) -0.0012(11) -0.0010(11) -0.0041(12)
O2 0.0184(16) 0.0157(15) 0.0092(14) 0.0017(12) -0.0022(12) -0.0102(13)
O3 0.0143(15) 0.0110(14) 0.0067(14) -0.0024(11) -0.0005(11) -0.0051(12)
O4 0.0132(14) 0.0112(14) 0.0065(14) -0.0012(11) 0.0030(11) -0.0061(12)
O5 0.0098(14) 0.0158(15) 0.0077(14) -0.0025(11) -0.0019(11) -0.0046(12)
O6 0.0149(15) 0.0110(14) 0.0088(14) 0.0016(11) -0.0005(11) -0.0065(12)
N1 0.0134(17) 0.0085(16) 0.0077(17) 0.0000(13) -0.0035(13) -0.0020(14)
N2 0.0140(18) 0.0099(17) 0.0112(17) 0.0017(14) -0.0007(14) -0.0047(15)
N3 0.0141(17) 0.0114(17) 0.0071(16) -0.0020(13) -0.0011(13) -0.0069(15)
N4 0.0113(17) 0.0125(17) 0.0126(18) -0.0008(14) -0.0040(14) -0.0041(15)
N5 0.0114(17) 0.0105(16) 0.0073(16) -0.0007(13) 0.0012(13) -0.0052(14)
N6 0.0125(17) 0.0072(16) 0.0091(17) 0.0010(13) -0.0026(13) -0.0022(14)
N7 0.0119(17) 0.0085(16) 0.0100(17) 0.0011(13) -0.0012(14) -0.0030(14)
N8 0.0147(18) 0.0106(17) 0.0105(18) 0.0001(14) 0.0012(14) -0.0062(15)
C1 0.016(2) 0.016(2) 0.012(2) -0.0002(17) -0.0065(17) -0.0056(18)
C2 0.013(2) 0.014(2) 0.012(2) -0.0012(16) -0.0042(16) -0.0025(17)
C3 0.015(2) 0.023(2) 0.015(2) -0.0091(18) -0.0019(17) -0.0046(19)
C4 0.014(2) 0.024(2) 0.026(3) -0.010(2) -0.0078(19) -0.006(2)
C5 0.011(2) 0.015(2) 0.029(3) -0.0063(19) -0.0029(18) -0.0035(18)
C6 0.010(2) 0.014(2) 0.017(2) -0.0048(17) 0.0004(17) -0.0021(17)
C7 0.0078(19) 0.011(2) 0.013(2) -0.0029(16) -0.0041(16) -0.0014(16)
C8 0.017(2) 0.013(2) 0.017(2) -0.0050(17) -0.0026(18) -0.0024(18)
C9 0.015(2) 0.021(2) 0.039(3) -0.016(2) -0.001(2) -0.004(2)
C10 0.022(2) 0.011(2) 0.029(3) -0.0099(19) 0.002(2) -0.0036(19)
C11 0.043(3) 0.009(2) 0.023(3) -0.0003(19) -0.009(2) 0.002(2)
C12 0.022(3) 0.030(3) 0.053(4) -0.003(3) -0.009(2) -0.019(2)
C13 0.024(3) 0.026(4) 0.036(4) -0.004(3) -0.005(3) -0.015(3)
C14 0.074(6) 0.071(6) 0.038(5) -0.025(4) 0.033(4) -0.063(6)
C15 0.018(4) 0.035(4) 0.062(5) -0.010(4) 0.004(3) -0.017(3)
C13' 0.024(10) 0.024(10) 0.034(11) 0.002(9) 0.000(9) -0.022(9)
C14' 0.030(11) 0.042(12) 0.051(14) 0.003(11) -0.003(10) -0.025(10)
C15' 0.021(10) 0.046(13) 0.032(11) -0.011(10) 0.012(9) -0.022(10)
C16 0.015(2) 0.015(2) 0.011(2) 0.0012(16) -0.0010(17) -0.0077(18)
C17 0.012(2) 0.016(2) 0.018(2) 0.0028(17) -0.0037(17) -0.0079(18)
C18 0.020(2) 0.016(2) 0.016(2) 0.0072(17) -0.0081(18) -0.0077(19)
C19 0.022(2) 0.016(2) 0.023(2) 0.0108(19) -0.010(2) -0.008(2)
C20 0.016(2) 0.012(2) 0.028(3) 0.0028(18) -0.0042(19) -0.0085(18)
C21 0.014(2) 0.015(2) 0.021(2) 0.0001(18) -0.0037(18) -0.0077(18)
C22 0.009(2) 0.013(2) 0.019(2) 0.0046(17) -0.0055(17) -0.0071(17)
C23 0.013(2) 0.018(2) 0.016(2) -0.0011(17) -0.0030(17) -0.0078(18)
C24 0.017(2) 0.021(2) 0.026(3) 0.0003(19) -0.0070(19) -0.010(2)
C25 0.016(2) 0.019(2) 0.017(2) -0.0019(18) -0.0037(18) -0.0050(19)
C26 0.016(2) 0.030(3) 0.025(3) 0.003(2) -0.0006(19) -0.013(2)
C27 0.027(3) 0.015(2) 0.044(3) -0.002(2) -0.002(2) -0.015(2)
C28 0.062(4) 0.030(3) 0.061(4) -0.012(3) 0.006(4) -0.021(3)
C29 0.075(5) 0.029(3) 0.064(5) -0.009(3) -0.024(4) -0.022(3)
C30 0.145(8) 0.025(3) 0.043(4) 0.007(3) -0.027(5) -0.035(4)
C31 0.017(2) 0.015(2) 0.009(2) -0.0027(16) -0.0019(17) -0.0055(18)
C32 0.013(2) 0.0095(19) 0.0086(19) -0.0019(15) -0.0016(16) -0.0039(17)
C33 0.024(2) 0.017(2) 0.009(2) -0.0027(17) 0.0022(17) -0.0120(19)
C34 0.019(2) 0.015(2) 0.016(2) -0.0040(17) 0.0056(18) -0.0079(19)
C35 0.017(2) 0.014(2) 0.013(2) -0.0056(17) 0.0015(17) -0.0069(18)
C36 0.014(2) 0.0076(19) 0.0088(19) -0.0011(15) 0.0001(16) -0.0016(16)
C37 0.017(2) 0.014(2) 0.0079(19) -0.0051(16) 0.0049(16) -0.0095(18)
C38 0.014(2) 0.016(2) 0.012(2) -0.0041(16) -0.0007(16) -0.0075(18)
C39 0.026(2) 0.015(2) 0.013(2) -0.0023(17) 0.0043(18) -0.014(2)
C40 0.017(2) 0.016(2) 0.014(2) -0.0004(17) -0.0006(17) -0.0081(18)
C41 0.030(3) 0.026(2) 0.017(2) -0.0025(19) -0.0043(19) -0.021(2)
C42 0.018(2) 0.017(2) 0.019(2) -0.0029(18) 0.0037(18) -0.0038(19)
C43 0.018(2) 0.027(3) 0.023(3) 0.005(2) 0.000(2) 0.001(2)
C44 0.029(3) 0.021(3) 0.025(3) -0.003(2) 0.009(2) -0.002(2)
C45 0.013(2) 0.031(3) 0.036(3) 0.001(2) -0.004(2) -0.005(2)
C46 0.014(2) 0.013(2) 0.009(2) -0.0025(16) 0.0014(16) -0.0065(17)
C47 0.013(2) 0.0093(19) 0.011(2) -0.0038(16) 0.0025(16) -0.0037(16)
C48 0.019(2) 0.014(2) 0.008(2) 0.0005(16) -0.0024(17) -0.0069(18)
C49 0.020(2) 0.018(2) 0.013(2) -0.0052(17) -0.0012(17) -0.0121(19)
C50 0.014(2) 0.012(2) 0.014(2) -0.0071(16) 0.0052(16) -0.0073(17)
C51 0.013(2) 0.0088(19) 0.010(2) -0.0007(15) -0.0019(16) -0.0035(16)
C52 0.0061(18) 0.0075(18) 0.011(2) -0.0043(15) 0.0027(15) -0.0017(16)
C53 0.011(2) 0.015(2) 0.011(2) -0.0025(16) 0.0027(16) -0.0076(17)
C54 0.012(2) 0.012(2) 0.016(2) -0.0052(17) -0.0007(17) -0.0045(17)
C55 0.013(2) 0.015(2) 0.018(2) -0.0055(17) 0.0023(17) -0.0091(18)
C56 0.016(2) 0.019(2) 0.017(2) -0.0026(18) 0.0049(18) -0.0091(19)
C57 0.018(2) 0.0089(19) 0.020(2) -0.0023(17) -0.0020(18) -0.0071(18)
C58 0.021(2) 0.017(2) 0.029(3) -0.0048(19) 0.004(2) -0.011(2)
C59 0.029(3) 0.015(2) 0.018(2) 0.0001(18) -0.004(2) -0.011(2)
C60 0.021(2) 0.013(2) 0.019(2) -0.0045(18) -0.0012(18) -0.0078(19)
C61 0.019(2) 0.0090(19) 0.009(2) 0.0035(16) 0.0002(17) -0.0065(18)
C62 0.015(2) 0.0059(18) 0.014(2) 0.0008(15) 0.0035(16) -0.0062(17)
C63 0.025(2) 0.014(2) 0.015(2) -0.0024(17) 0.0077(18) -0.0121(19)
C64 0.018(2) 0.011(2) 0.022(2) -0.0034(17) 0.0126(19) -0.0080(18)
C65 0.018(2) 0.013(2) 0.021(2) -0.0018(17) 0.0063(18) -0.0111(18)
C66 0.019(2) 0.012(2) 0.016(2) -0.0022(17) 0.0022(17) -0.0102(18)
C67 0.014(2) 0.0065(18) 0.015(2) 0.0006(16) 0.0016(17) -0.0057(17)
C68 0.018(2) 0.0085(19) 0.014(2) -0.0008(16) 0.0034(17) -0.0065(18)
C69 0.022(2) 0.014(2) 0.036(3) -0.010(2) 0.008(2) -0.012(2)
C70 0.017(2) 0.012(2) 0.021(2) -0.0056(18) 0.0062(18) -0.0051(18)
C71 0.026(3) 0.012(2) 0.022(3) 0.0030(19) 0.002(2) 0.000(2)
C72 0.020(2) 0.022(2) 0.026(3) -0.003(2) 0.005(2) -0.014(2)
C73 0.017(2) 0.027(3) 0.054(4) 0.003(2) 0.004(2) -0.013(2)
C74 0.027(3) 0.062(4) 0.034(3) -0.014(3) 0.003(2) -0.031(3)
C75 0.028(3) 0.030(3) 0.039(3) -0.002(2) 0.005(2) -0.021(2)
C76 0.014(2) 0.013(2) 0.0065(19) -0.0007(15) -0.0024(16) -0.0063(17)
C77 0.012(2) 0.012(2) 0.015(2) -0.0005(16) -0.0049(16) -0.0061(17)
C78 0.020(2) 0.017(2) 0.015(2) 0.0019(17) -0.0065(18) -0.0090(19)
C79 0.017(2) 0.009(2) 0.025(2) 0.0038(18) -0.0118(19) -0.0028(18)
C80 0.012(2) 0.014(2) 0.021(2) -0.0023(17) -0.0046(17) -0.0051(18)
C81 0.014(2) 0.013(2) 0.014(2) 0.0006(16) -0.0017(17) -0.0067(17)
C82 0.0105(19) 0.0099(19) 0.012(2) 0.0004(16) -0.0040(16) -0.0050(16)
C83 0.015(2) 0.015(2) 0.009(2) -0.0003(16) 0.0012(16) -0.0088(18)
C84 0.016(2) 0.016(2) 0.020(2) -0.0006(18) 0.0031(18) -0.0086(19)
C85 0.016(2) 0.011(2) 0.020(2) -0.0012(17) -0.0020(18) -0.0048(18)
C86 0.020(2) 0.024(2) 0.019(2) 0.0012(19) -0.0059(19) -0.015(2)
C87 0.017(2) 0.013(2) 0.033(3) -0.006(2) -0.006(2) -0.0036(19)
C88 0.024(3) 0.027(3) 0.095(5) -0.033(3) -0.011(3) -0.004(2)
C89 0.026(3) 0.030(3) 0.025(3) -0.008(2) 0.005(2) 0.005(2)
C90 0.013(2) 0.023(3) 0.034(3) 0.005(2) -0.007(2) -0.004(2)
Cl1 0.168(3) 0.0567(12) 0.0634(13) -0.0057(10) 0.0090(15) -0.0613(16)
Cl2 0.137(2) 0.0486(12) 0.149(3) -0.0165(15) -0.022(2) -0.0410(15)
C91 0.099(8) 0.126(9) 0.140(10) -0.042(8) -0.014(7) -0.072(8)

loop_
_atom_type_symbol
_atom_type_description
_atom_type_scat_dispersion_real
_atom_type_scat_dispersion_imag
_atom_type_scat_source
C C 0.0033 0.0016 'International Tables Vol C Tables 4.2.6.8 and 6.1.1.4'
H H 0.0000 0.0000 'International Tables Vol C Tables 4.2.6.8 and 6.1.1.4'
N N 0.0061 0.0033 'International Tables Vol C Tables 4.2.6.8 and 6.1.1.4'
O O 0.0106 0.0060 'International Tables Vol C Tables 4.2.6.8 and 6.1.1.4'
Cl Cl 0.1484 0.1585 'International Tables Vol C Tables 4.2.6.8 and 6.1.1.4'
Nd Nd -0.1943 3.0179 'International Tables Vol C Tables 4.2.6.8 and 6.1.1.4'

loop_
_geom_angle_atom_site_label_1
_geom_angle_atom_site_label_2
_geom_angle_atom_site_label_3
_geom_angle
_geom_angle_site_symmetry_1
_geom_angle_site_symmetry_3
_geom_angle_publ_flag
O1 Nd1 Nd2 103.95(7) . . ?
O1 Nd1 O2 112.24(11) . . ?
O1 Nd1 O3 116.31(10) . . ?
O1 Nd1 O4 80.64(9) . . ?
O1 Nd1 N1 33.41(10) . . ?
O1 Nd1 N2 128.81(10) . . ?
O1 Nd1 N3 111.62(10) . . ?
O1 Nd1 N4 101.58(10) . . ?
O2 Nd1 Nd2 96.43(7) . . ?
O2 Nd1 O3 117.06(10) . . ?
O2 Nd1 O4 84.22(9) . . ?
O2 Nd1 N1 107.25(10) . . ?
O2 Nd1 N2 33.53(10) . . ?
O2 Nd1 N3 135.88(11) . . ?
O2 Nd1 N4 101.70(10) . . ?
O3 Nd1 Nd2 35.45(7) . . ?
O3 Nd1 O4 67.34(9) . . ?
O3 Nd1 N1 135.24(10) . . ?
O3 Nd1 N2 114.54(10) . . ?
O3 Nd1 N3 33.55(9) . . ?
O3 Nd1 N4 105.11(10) . . ?
O4 Nd1 Nd2 32.84(6) . . ?
O4 Nd1 N1 113.25(10) . . ?
O4 Nd1 N2 114.50(10) . . ?
O4 Nd1 N3 98.35(10) . . ?
O4 Nd1 N4 172.13(9) . . ?
N1 Nd1 Nd2 136.55(8) . . ?
N1 Nd1 N4 70.19(10) . . ?
N2 Nd1 Nd2 113.87(7) . . ?
N2 Nd1 N1 105.58(11) . . ?
N2 Nd1 N4 70.10(10) . . ?
N3 Nd1 Nd2 68.46(7) . . ?
N3 Nd1 N1 111.75(10) . . ?
N3 Nd1 N2 113.61(11) . . ?
N3 Nd1 N4 73.79(10) . . ?
N4 Nd1 Nd2 140.05(7) . . ?
O3 Nd2 Nd1 32.73(6) . . ?
O3 Nd2 N5 97.78(10) . . ?
O3 Nd2 N6 113.88(10) . . ?
O3 Nd2 N7 113.36(10) . . ?
O3 Nd2 N8 171.45(9) . . ?
O4 Nd2 Nd1 35.09(7) . . ?
O4 Nd2 O3 66.88(9) . . ?
O4 Nd2 N5 33.45(9) . . ?
O4 Nd2 N6 115.00(10) . . ?
O4 Nd2 N7 136.10(10) . . ?
O4 Nd2 N8 104.84(9) . . ?
O5 Nd2 Nd1 97.90(7) . . ?
O5 Nd2 O3 84.52(9) . . ?
O5 Nd2 O4 119.15(10) . . ?
O5 Nd2 N5 138.29(10) . . ?
O5 Nd2 N6 33.57(10) . . ?
O5 Nd2 N7 104.13(10) . . ?
O5 Nd2 N8 101.97(10) . . ?
O6 Nd2 Nd1 104.01(7) . . ?
O6 Nd2 O3 80.57(9) . . ?
O6 Nd2 O4 116.57(10) . . ?
O6 Nd2 O5 109.37(10) . . ?
O6 Nd2 N5 112.09(10) . . ?
O6 Nd2 N6 127.89(10) . . ?
O6 Nd2 N7 33.63(10) . . ?
O6 Nd2 N8 102.19(10) . . ?
N5 Nd2 Nd1 67.99(7) . . ?
N5 Nd2 N8 73.68(10) . . ?
N6 Nd2 Nd1 113.72(7) . . ?
N6 Nd2 N5 114.64(10) . . ?
N6 Nd2 N8 70.96(10) . . ?
N7 Nd2 Nd1 136.92(7) . . ?
N7 Nd2 N5 112.70(10) . . ?
N7 Nd2 N6 104.82(10) . . ?
N7 Nd2 N8 70.76(10) . . ?
N8 Nd2 Nd1 139.42(7) . . ?
N1 O1 Nd1 87.67(19) . . ?
N2 O2 Nd1 87.04(19) . . ?
Nd1 O3 Nd2 111.82(10) . . ?
N3 O3 Nd1 83.38(18) . . ?
N3 O3 Nd2 160.0(2) . . ?
Nd2 O4 Nd1 112.08(11) . . ?
N5 O4 Nd1 159.9(2) . . ?
N5 O4 Nd2 83.14(18) . . ?
N6 O5 Nd2 86.91(19) . . ?
N7 O6 Nd2 87.06(19) . . ?
O1 N1 Nd1 58.92(16) . . ?
O1 N1 C7 107.2(3) . . ?
O1 N1 C8 107.6(3) . . ?
C7 N1 Nd1 109.9(2) . . ?
C7 N1 C8 114.7(3) . . ?
C8 N1 Nd1 135.4(2) . . ?
O2 N2 Nd1 59.42(16) . . ?
O2 N2 C23 109.3(3) . . ?
C22 N2 Nd1 113.0(2) . . ?
C22 N2 O2 109.9(3) . . ?
C22 N2 C23 112.3(3) . . ?
C23 N2 Nd1 134.3(2) . . ?
O3 N3 Nd1 63.07(16) . . ?
O3 N3 C37 107.7(3) . . ?
O3 N3 C38 110.4(3) . . ?
C37 N3 Nd1 109.7(2) . . ?
C37 N3 C38 113.5(3) . . ?
C38 N3 Nd1 135.7(2) . . ?
C1 N4 Nd1 113.9(2) . . ?
C16 N4 Nd1 112.2(2) . . ?
C16 N4 C1 106.6(3) . . ?
C16 N4 C31 107.2(3) . . ?
C31 N4 Nd1 109.6(2) . . ?
C31 N4 C1 106.9(3) . . ?
O4 N5 Nd2 63.41(16) . . ?
O4 N5 C52 107.7(3) . . ?
O4 N5 C53 110.2(3) . . ?
C52 N5 Nd2 110.0(2) . . ?
C52 N5 C53 114.8(3) . . ?
C53 N5 Nd2 134.0(2) . . ?
O5 N6 Nd2 59.52(16) . . ?
O5 N6 C82 110.2(3) . . ?
O5 N6 C83 109.0(3) . . ?
C82 N6 Nd2 114.5(2) . . ?
C82 N6 C83 113.5(3) . . ?
C83 N6 Nd2 131.5(2) . . ?
O6 N7 Nd2 59.31(16) . . ?
O6 N7 C67 106.9(3) . . ?
O6 N7 C68 107.5(3) . . ?
C67 N7 Nd2 110.4(2) . . ?
C67 N7 C68 115.4(3) . . ?
C68 N7 Nd2 134.1(2) . . ?
C46 N8 Nd2 109.2(2) . . ?
C46 N8 C61 107.6(3) . . ?
C61 N8 Nd2 113.4(2) . . ?
C76 N8 Nd2 111.5(2) . . ?
C76 N8 C46 107.8(3) . . ?
C76 N8 C61 107.1(3) . . ?
N4 C1 C2 113.6(3) . . ?
C3 C2 C1 120.8(4) . . ?
C3 C2 C7 117.5(4) . . ?
C7 C2 C1 121.7(4) . . ?
C4 C3 C2 121.4(4) . . ?
C5 C4 C3 121.7(4) . . ?
C4 C5 C6 117.2(4) . . ?
C4 C5 C12 121.8(4) . . ?
C6 C5 C12 121.0(4) . . ?
C5 C6 C7 121.7(4) . . ?
C2 C7 N1 119.0(4) . . ?
C6 C7 N1 120.5(4) . . ?
C6 C7 C2 120.4(4) . . ?
N1 C8 C9 112.3(4) . . ?
N1 C8 C10 106.9(3) . . ?
N1 C8 C11 109.3(3) . . ?
C9 C8 C10 109.5(4) . . ?
C9 C8 C11 110.1(4) . . ?
C10 C8 C11 108.6(4) . . ?
C5 C12 C13 105.2(4) . . ?
C5 C12 C15 107.1(4) . . ?
C5 C12 C13' 111.6(6) . . ?
C5 C12 C14' 104.3(7) . . ?
C14 C12 C5 114.3(5) . . ?
C14 C12 C13 111.2(5) . . ?
C14 C12 C15 112.4(6) . . ?
C15 C12 C13 105.9(5) . . ?
C13' C12 C14' 96.4(8) . . ?
C15' C12 C5 123.1(8) . . ?
C15' C12 C13' 111.7(9) . . ?
C15' C12 C14' 105.7(9) . . ?
N4 C16 C17 113.8(3) . . ?
C18 C17 C16 121.3(4) . . ?
C18 C17 C22 117.2(4) . . ?
C22 C17 C16 121.5(4) . . ?
C19 C18 C17 121.9(4) . . ?
C18 C19 C20 121.3(4) . . ?
C19 C20 C27 123.3(4) . . ?
C21 C20 C19 117.0(4) . . ?
C21 C20 C27 119.8(4) . . ?
C22 C21 C20 121.6(4) . . ?
C17 C22 N2 116.8(4) . . ?
C21 C22 N2 122.4(4) . . ?
C21 C22 C17 120.8(4) . . ?
N2 C23 C24 110.8(4) . . ?
N2 C23 C26 112.2(3) . . ?
C24 C23 C26 107.2(4) . . ?
C25 C23 N2 106.1(3) . . ?
C25 C23 C24 111.7(4) . . ?
C25 C23 C26 108.9(4) . . ?
C20 C27 C28 110.0(4) . . ?
C20 C27 C29 109.7(4) . . ?
C29 C27 C28 103.9(5) . . ?
C30 C27 C20 113.8(5) . . ?
C30 C27 C28 111.3(6) . . ?
C30 C27 C29 107.7(5) . . ?
N4 C31 C32 115.3(3) . . ?
C33 C32 C31 119.5(4) . . ?
C33 C32 C37 117.1(4) . . ?
C37 C32 C31 123.4(4) . . ?
C34 C33 C32 121.8(4) . . ?
C33 C34 C35 121.3(4) . . ?
C34 C35 C42 120.2(4) . . ?
C36 C35 C34 117.4(4) . . ?
C36 C35 C42 122.5(4) . . ?
C35 C36 C37 121.5(4) . . ?
C32 C37 N3 118.9(4) . . ?
C36 C37 N3 120.2(4) . . ?
C36 C37 C32 120.8(4) . . ?
N3 C38 C39 112.3(3) . . ?
N3 C38 C40 107.0(3) . . ?
N3 C38 C41 109.5(3) . . ?
C39 C38 C41 108.6(3) . . ?
C40 C38 C39 110.8(3) . . ?
C40 C38 C41 108.5(4) . . ?
C35 C42 C44 109.0(4) . . ?
C35 C42 C45 108.9(4) . . ?
C43 C42 C35 112.1(4) . . ?
C43 C42 C44 108.6(4) . . ?
C43 C42 C45 109.0(4) . . ?
C44 C42 C45 109.3(4) . . ?
N8 C46 C47 114.8(3) . . ?
C48 C47 C46 119.4(4) . . ?
C48 C47 C52 117.2(4) . . ?
C52 C47 C46 123.4(4) . . ?
C49 C48 C47 121.9(4) . . ?
C48 C49 C50 121.4(4) . . ?
C49 C50 C57 120.1(4) . . ?
C51 C50 C49 117.1(4) . . ?
C51 C50 C57 122.7(4) . . ?
C50 C51 C52 122.3(4) . . ?
C47 C52 N5 118.6(3) . . ?
C51 C52 N5 121.1(3) . . ?
C51 C52 C47 120.1(4) . . ?
N5 C53 C54 111.9(3) . . ?
C55 C53 N5 107.4(3) . . ?
C55 C53 C54 110.8(3) . . ?
C55 C53 C56 108.5(3) . . ?
C56 C53 N5 109.7(3) . . ?
C56 C53 C54 108.4(3) . . ?
C50 C57 C58 108.6(3) . . ?
C50 C57 C60 109.9(4) . . ?
C59 C57 C50 112.5(3) . . ?
C59 C57 C58 108.6(4) . . ?
C59 C57 C60 108.5(4) . . ?
C60 C57 C58 108.7(3) . . ?
N8 C61 C62 113.5(3) . . ?
C63 C62 C61 120.1(4) . . ?
C67 C62 C61 122.5(4) . . ?
C67 C62 C63 117.3(4) . . ?
C64 C63 C62 121.7(4) . . ?
C63 C64 C65 120.9(4) . . ?
C64 C65 C72 120.5(4) . . ?
C66 C65 C64 117.3(4) . . ?
C66 C65 C72 122.2(4) . . ?
C67 C66 C65 122.0(4) . . ?
C62 C67 N7 118.7(4) . . ?
C66 C67 N7 120.3(4) . . ?
C66 C67 C62 120.8(4) . . ?
N7 C68 C69 111.5(3) . . ?
N7 C68 C71 109.1(3) . . ?
C69 C68 C71 109.9(4) . . ?
C70 C68 N7 107.6(3) . . ?
C70 C68 C69 109.3(4) . . ?
C70 C68 C71 109.3(4) . . ?
C65 C72 C73 109.1(4) . . ?
C65 C72 C75 110.1(4) . . ?
C73 C72 C75 108.6(4) . . ?
C74 C72 C65 112.3(4) . . ?
C74 C72 C73 108.3(4) . . ?
C74 C72 C75 108.4(4) . . ?
N8 C76 C77 114.3(3) . . ?
C78 C77 C76 120.4(4) . . ?
C82 C77 C76 122.5(4) . . ?
C82 C77 C78 117.1(4) . . ?
C79 C78 C77 121.7(4) . . ?
C78 C79 C80 120.7(4) . . ?
C79 C80 C87 121.0(4) . . ?
C81 C80 C79 117.6(4) . . ?
C81 C80 C87 121.4(4) . . ?
C80 C81 C82 121.6(4) . . ?
C77 C82 N6 117.3(4) . . ?
C77 C82 C81 121.2(4) . . ?
C81 C82 N6 121.4(4) . . ?
N6 C83 C84 111.3(3) . . ?
N6 C83 C86 111.4(3) . . ?
C84 C83 C86 107.7(4) . . ?
C85 C83 N6 106.2(3) . . ?
C85 C83 C84 111.9(3) . . ?
C85 C83 C86 108.4(3) . . ?
C88 C87 C80 108.1(4) . . ?
C88 C87 C89 109.8(5) . . ?
C88 C87 C90 109.2(4) . . ?
C89 C87 C80 111.5(4) . . ?
C89 C87 C90 106.8(4) . . ?
C90 C87 C80 111.4(4) . . ?
Cl2 C91 Cl1 110.2(6) . . ?

loop_
_geom_bond_atom_site_label_1
_geom_bond_atom_site_label_2
_geom_bond_distance
_geom_bond_site_symmetry_2
_geom_bond_publ_flag
Nd1 Nd2 4.0222(4) . ?
Nd1 O1 2.240(3) . ?
Nd1 O2 2.250(3) . ?
Nd1 O3 2.343(3) . ?
Nd1 O4 2.495(3) . ?
Nd1 N1 2.613(3) . ?
Nd1 N2 2.610(3) . ?
Nd1 N3 2.610(3) . ?
Nd1 N4 2.953(3) . ?
Nd2 O3 2.513(3) . ?
Nd2 O4 2.354(3) . ?
Nd2 O5 2.250(3) . ?
Nd2 O6 2.237(3) . ?
Nd2 N5 2.613(3) . ?
Nd2 N6 2.607(3) . ?
Nd2 N7 2.598(3) . ?
Nd2 N8 2.957(3) . ?
O1 N1 1.440(4) . ?
O2 N2 1.444(4) . ?
O3 N3 1.452(4) . ?
O4 N5 1.451(4) . ?
O5 N6 1.444(4) . ?
O6 N7 1.441(4) . ?
N1 C7 1.448(5) . ?
N1 C8 1.518(5) . ?
N2 C22 1.440(5) . ?
N2 C23 1.528(5) . ?
N3 C37 1.454(5) . ?
N3 C38 1.525(5) . ?
N4 C1 1.497(5) . ?
N4 C16 1.488(5) . ?
N4 C31 1.494(5) . ?
N5 C52 1.451(5) . ?
N5 C53 1.531(5) . ?
N6 C82 1.447(5) . ?
N6 C83 1.524(5) . ?
N7 C67 1.460(5) . ?
N7 C68 1.521(5) . ?
N8 C46 1.490(5) . ?
N8 C61 1.493(5) . ?
N8 C76 1.489(5) . ?
C1 C2 1.506(6) . ?
C2 C3 1.397(6) . ?
C2 C7 1.399(6) . ?
C3 C4 1.389(7) . ?
C4 C5 1.384(7) . ?
C5 C6 1.399(6) . ?
C5 C12 1.534(6) . ?
C6 C7 1.399(6) . ?
C8 C9 1.524(7) . ?
C8 C10 1.527(6) . ?
C8 C11 1.532(6) . ?
C12 C13 1.578(7) . ?
C12 C14 1.441(8) . ?
C12 C15 1.552(7) . ?
C12 C13' 1.590(12) . ?
C12 C14' 1.672(12) . ?
C12 C15' 1.412(11) . ?
C16 C17 1.510(6) . ?
C17 C18 1.398(6) . ?
C17 C22 1.401(6) . ?
C18 C19 1.380(7) . ?
C19 C20 1.405(7) . ?
C20 C21 1.399(6) . ?
C20 C27 1.533(6) . ?
C21 C22 1.395(6) . ?
C23 C24 1.530(6) . ?
C23 C25 1.521(6) . ?
C23 C26 1.544(6) . ?
C27 C28 1.559(8) . ?
C27 C29 1.552(8) . ?
C27 C30 1.472(8) . ?
C31 C32 1.515(6) . ?
C32 C33 1.399(6) . ?
C32 C37 1.403(6) . ?
C33 C34 1.386(6) . ?
C34 C35 1.397(6) . ?
C35 C36 1.394(6) . ?
C35 C42 1.532(6) . ?
C36 C37 1.400(6) . ?
C38 C39 1.529(6) . ?
C38 C40 1.526(6) . ?
C38 C41 1.531(6) . ?
C42 C43 1.525(6) . ?
C42 C44 1.538(6) . ?
C42 C45 1.544(7) . ?
C46 C47 1.506(6) . ?
C47 C48 1.402(6) . ?
C47 C52 1.405(6) . ?
C48 C49 1.382(6) . ?
C49 C50 1.394(6) . ?
C50 C51 1.392(6) . ?
C50 C57 1.537(6) . ?
C51 C52 1.400(5) . ?
C53 C54 1.532(6) . ?
C53 C55 1.521(5) . ?
C53 C56 1.528(6) . ?
C57 C58 1.542(6) . ?
C57 C59 1.533(6) . ?
C57 C60 1.542(6) . ?
C61 C62 1.514(6) . ?
C62 C63 1.404(6) . ?
C62 C67 1.393(6) . ?
C63 C64 1.382(6) . ?
C64 C65 1.403(6) . ?
C65 C66 1.391(6) . ?
C65 C72 1.533(6) . ?
C66 C67 1.390(6) . ?
C68 C69 1.530(6) . ?
C68 C70 1.519(6) . ?
C68 C71 1.537(6) . ?
C72 C73 1.536(7) . ?
C72 C74 1.533(7) . ?
C72 C75 1.537(6) . ?
C76 C77 1.504(6) . ?
C77 C78 1.403(6) . ?
C77 C82 1.391(6) . ?
C78 C79 1.391(6) . ?
C79 C80 1.404(6) . ?
C80 C81 1.386(6) . ?
C80 C87 1.537(6) . ?
C81 C82 1.397(6) . ?
C83 C84 1.532(6) . ?
C83 C85 1.523(6) . ?
C83 C86 1.535(6) . ?
C87 C88 1.529(7) . ?
C87 C89 1.532(7) . ?
C87 C90 1.537(6) . ?
Cl1 C91 1.801(11) . ?
Cl2 C91 1.674(9) . ?
